data_1100247
loop_
_publ_author_name
K.Harms

_journal_name_full 'Private Communication'
_journal_year 2001
_chemical_formula_moiety
;
C14 H26 O2
;
_chemical_formula_sum 'C14 H26 O2'
_chemical_name_systematic
;
3,5,6,8-Tetramethyldeca-1,9-diene-4,7-diol
;
_space_group_IT_number 2
_symmetry_cell_setting triclinic
_symmetry_Int_Tables_number 2
_symmetry_space_group_name_Hall '-P 1'
_symmetry_space_group_name_H-M 'P -1'
_cell_angle_alpha 112.960(9)
_cell_angle_beta 102.224(10)
_cell_angle_gamma 99.372(10)
_cell_formula_units_Z 2
_cell_length_a 6.9896(6)
_cell_length_b 10.7910(9)
_cell_length_c 10.8567(9)
_cell_volume 708.959
_diffrn_ambient_temperature 193
_exptl_crystal_colour colorless.
_exptl_crystal_density_diffrn 1.06
_exptl_crystal_description plate
_refine_ls_R_factor_gt 4.02
_refine_ls_wR_factor_gt 4.02
_cod_database_code 1100247

loop_
_symmetry_equiv_pos_site_id
_symmetry_equiv_pos_as_xyz
1 x,y,z
2 -x,-y,-z

loop_
_atom_site_label
_atom_site_type_symbol
_atom_site_fract_x
_atom_site_fract_y
_atom_site_fract_z
C1 C 0.2025(4) 0.9532(2) 0.36765(18)
H1 H 0.341(3) 0.940(2) 0.362(2)
H2 H 0.082(3) 0.876(2) 0.325(2)
C2 C 0.1980(3) 1.08002(18) 0.44426(17)
H3 H 0.053(3) 1.094(2) 0.453(2)
C3 C 0.3739(3) 1.20788(16) 0.52180(15)
H4 H 0.495(3) 1.1749(18) 0.5076(17)
O1 O 0.35997(19) 1.25186(12) 0.3157(1)
H5 H 0.297(3) 1.171(2) 0.2749(19)
C4 C 0.3575(3) 1.31027(15) 0.45753(14)
H6 H 0.221(3) 1.3305(19) 0.4602(19)
C5 C 0.5165(2) 1.45117(15) 0.53502(14)
H7 H 0.505(2) 1.4970(15) 0.6334(16)
C6 C 0.3920(4) 1.2742(2) 0.67796(18)
H8 H 0.389(3) 1.204(2) 0.713(2)
H9 H 0.281(3) 1.314(2) 0.690(2)
H10 H 0.516(4) 1.355(3) 0.734(2)
C7 C 0.7316(3) 1.4298(2) 0.5495(2)
H11 H 0.845(3) 1.526(2) 0.603(2)
H12 H 0.751(3) 1.383(2) 0.449(2)
H13 H 0.758(3) 1.365(2) 0.599(2)
C8 C -0.1919(3) 0.66796(19) -0.0246(2)
H14 H -0.259(3) 0.6366(19) 0.0303(19)
H15 H -0.272(3) 0.685(2) -0.101(2)
C9 C 0.0043(2) 0.68428(15) -0.00134(16)
H16 H 0.078(3) 0.6651(19) 0.0736(19)
C10 C 0.1281(2) 0.72944(14) -0.08141(14)
H17 H 0.031(2) 0.7386(15) -0.1584(15)
O2 O 0.17797(19) 0.97608(11) 0.07539(11)
H18 H 0.081(5) 0.949(3) 0.064(4)
C11 C 0.2812(2) 0.87354(14) 0.01471(13)
H19 H 0.368(2) 0.8603(14) 0.0926(14)
C12 C 0.4208(2) 0.93000(14) -0.05404(13)
H20 H 0.496(2) 0.8621(15) -0.0863(14)
C13 C 0.2363(3) 0.61898(17) -0.1450(2)
H21 H 0.337(3) 0.6128(19) -0.071(2)
H22 H 0.137(3) 0.527(2) -0.202(2)
H23 H 0.312(3) 0.6392(19) -0.207(2)
C14 C 0.2965(3) 0.94345(19) -0.18030(16)
H24 H 0.377(3) 0.9607(17) -0.2384(17)
H25 H 0.186(3) 0.860(2) -0.240(2)
H26 H 0.240(3) 1.0220(19) -0.1504(18)
C5A* C 0.4835(2) 1.54883(15) 0.46498(14)
C4A* C 0.6425(3) 1.68973(15) 0.54247(14)
C3A* C 0.6261(3) 1.79212(16) 0.47820(15)
C2A* C 0.8020(3) 1.91998(18) 0.55574(17)
C1A* C 0.7975(4) 2.0468(2) 0.63235(18)
H1A* H 0.659(3) 2.060(2) 0.638(2)
H2A* H 0.918(3) 2.124(2) 0.675(2)
H3A* H 0.947(3) 1.906(2) 0.547(2)
H4A* H 0.505(3) 1.8251(18) 0.4924(17)
C6A* C 0.6080(4) 1.7258(2) 0.32204(18)
H8A* H 0.611(3) 1.796(2) 0.287(2)
H9A* H 0.719(3) 1.686(2) 0.310(2)
H10A* H 0.484(4) 1.645(3) 0.266(2)
O1A* O 0.64003(19) 1.74814(12) 0.6843(1)
H5A* H 0.703(3) 1.829(2) 0.7251(19)
H6A* H 0.779(3) 1.6695(19) 0.5398(19)
H7A* H 0.495(2) 1.5030(15) 0.3666(16)
C7A* C 0.2684(3) 1.5702(2) 0.4505(2)
H11A* H 0.155(3) 1.474(2) 0.397(2)
H12A* H 0.249(3) 1.617(2) 0.551(2)
H13A* H 0.242(3) 1.635(2) 0.401(2)
C12A* C 0.5792(2) 1.07000(14) 0.05404(13)
C11A* C 0.7188(2) 1.12646(14) -0.01471(13)
C10A* C 0.8719(2) 1.27056(14) 0.08141(14)
C9A* C 0.9957(2) 1.31572(15) 0.00134(16)
C8A* C 1.1919(3) 1.33204(19) 0.0246(2)
H14A* H 1.259(3) 1.3634(19) -0.0303(19)
H15A* H 1.272(3) 1.315(2) 0.101(2)
H16A* H 0.922(3) 1.3349(19) -0.0736(19)
H17A* H 0.969(2) 1.2614(15) 0.1584(15)
C13A* C 0.7637(3) 1.38102(17) 0.1450(2)
H21A* H 0.663(3) 1.3872(19) 0.071(2)
H22A* H 0.863(3) 1.473(2) 0.202(2)
H23A* H 0.688(3) 1.3608(19) 0.207(2)
O2A* O 0.82203(19) 1.02392(11) -0.07539(11)
H18A* H 0.919(5) 1.051(3) -0.064(4)
H19A* H 0.632(2) 1.1397(14) -0.0926(14)
H20A* H 0.504(2) 1.1379(15) 0.0863(14)
C14A* C 0.7035(3) 1.05655(19) 0.18030(16)
H24A* H 0.623(3) 1.0393(17) 0.2384(17)
H25A* H 0.814(3) 1.140(2) 0.240(2)
H26A* H 0.760(3) 0.9780(19) 0.1504(18)

loop_
_atom_type_symbol
_atom_type_radius_bond
C 0.68
H 0.23
O 0.68
